data_7227977
loop_
_publ_author_name
'Shen, Feng-Fang'
'Zhao, Jiang-Lin'
'Chen, Kai'
'Hua, Zi-Yi'
'Chen, Mindong'
'Zhang, Yun-Qian'
'Zhu, Qian-Jiang'
'Tao, Zhu'

_publ_section_title
;
 Supramolecular coordination assemblies of a Symmetrical
 Octamethyl-Substituted Cucurbituril with alkali metal ions based on the
 outer-surface interactions of cucurbit[n]urils
;
_journal_name_full CrystEngComm
_journal_paper_doi 10.1039/C7CE00233E
_journal_year 2017
_chemical_absolute_configuration unk
_chemical_formula_moiety 'C44 H52 N24 O25, Cd Cl4, 2(H3 O), 11(H2 O)'
_chemical_formula_sum 'C44 H80 Cd Cl4 N24 O25'
_chemical_formula_weight 1599.52
_chemical_name_systematic
;
 ?
;
_space_group_IT_number 4
_symmetry_cell_setting monoclinic
_symmetry_space_group_name_Hall 'P 2yb'
_symmetry_space_group_name_H-M 'P 1 21 1'
_atom_sites_solution_hydrogens geom
_atom_sites_solution_primary direct
_atom_sites_solution_secondary difmap
_audit_creation_method SHELXL-97
_audit_update_record
;
2016-11-28 deposited with the CCDC.
2017-04-03 downloaded from the CCDC.
;
_cell_angle_alpha 90.00
_cell_angle_beta 113.5920(10)
_cell_angle_gamma 90.00
_cell_formula_units_Z 2
_cell_length_a 13.3215(5)
_cell_length_b 16.4274(7)
_cell_length_c 16.0353(6)
_cell_measurement_temperature 223(2)
_cell_volume 3215.8(2)
_computing_cell_refinement 'SAINT (Bruker, 2005)'
_computing_data_collection 'APEX2 (Bruker, 2005)'
_computing_data_reduction SAINT
_computing_molecular_graphics 'Ortep-3 for Windows (Farrugia, 1997)'
_computing_publication_material 'WinGX (Farrugia, 1999)'
_computing_structure_refinement 'SHELXL97 (Sheldrick, 2008)'
_computing_structure_solution 'SHELXS97 (Sheldrick, 2008)'
_diffrn_ambient_temperature 223(2)
_diffrn_measured_fraction_theta_full 0.998
_diffrn_measured_fraction_theta_max 0.998
_diffrn_measurement_device_type 'Bruker Smart Apex2 CCD Detector'
_diffrn_measurement_method '\f and \w scan'
_diffrn_radiation_monochromator graphite
_diffrn_radiation_source 'fine-focus sealed tube'
_diffrn_radiation_type MoK\a
_diffrn_radiation_wavelength 0.71073
_diffrn_reflns_av_R_equivalents 0.0340
_diffrn_reflns_av_sigmaI/netI 0.0593
_diffrn_reflns_limit_h_max 17
_diffrn_reflns_limit_h_min -17
_diffrn_reflns_limit_k_max 20
_diffrn_reflns_limit_k_min -21
_diffrn_reflns_limit_l_max 20
_diffrn_reflns_limit_l_min -17
_diffrn_reflns_number 29192
_diffrn_reflns_theta_full 27.53
_diffrn_reflns_theta_max 27.53
_diffrn_reflns_theta_min 2.08
_exptl_absorpt_coefficient_mu 0.605
_exptl_absorpt_correction_T_max 0.8585
_exptl_absorpt_correction_T_min 0.8299
_exptl_absorpt_correction_type multi-scan
_exptl_absorpt_process_details 'SADABS (Bruker, 2008)'
_exptl_crystal_colour colorless
_exptl_crystal_density_diffrn 1.652
_exptl_crystal_density_method 'not measured'
_exptl_crystal_description prism
_exptl_crystal_F_000 1656
_exptl_crystal_size_max 0.32
_exptl_crystal_size_mid 0.30
_exptl_crystal_size_min 0.26
_platon_squeeze_details
;
;
_refine_diff_density_max 0.741
_refine_diff_density_min -0.455
_refine_diff_density_rms 0.075
_refine_ls_abs_structure_details 'Flack H D (1983), Acta Cryst. A39, 876-881'
_refine_ls_abs_structure_Flack 0.00
_refine_ls_extinction_method none
_refine_ls_goodness_of_fit_ref 1.040
_refine_ls_hydrogen_treatment constr
_refine_ls_matrix_type full
_refine_ls_number_parameters 766
_refine_ls_number_reflns 14265
_refine_ls_number_restraints 2
_refine_ls_restrained_S_all 1.041
_refine_ls_R_factor_all 0.0464
_refine_ls_R_factor_gt 0.0413
_refine_ls_shift/su_max 0.001
_refine_ls_shift/su_mean 0.000
_refine_ls_structure_factor_coef Fsqd
_refine_ls_weighting_details 'calc w=1/[\s^2^(Fo^2^)+(0.0468P)^2^+1.1298P] where P=(Fo^2^+2Fc^2^)/3'
_refine_ls_weighting_scheme calc
_refine_ls_wR_factor_gt 0.0963
_refine_ls_wR_factor_ref 0.0984
_reflns_number_gt 12984
_reflns_number_total 14265
_reflns_threshold_expression >2sigma(I)
_cod_data_source_file c7ce00233e1.cif
_cod_data_source_block complex3
_cod_original_sg_symbol_H-M 'P 21'
_cod_database_code 7227977

loop_
_symmetry_equiv_pos_as_xyz
'x, y, z'
'-x, y+1/2, -z'

loop_
_atom_site_label
_atom_site_type_symbol
_atom_site_fract_x
_atom_site_fract_y
_atom_site_fract_z
_atom_site_U_iso_or_equiv
_atom_site_adp_type
_atom_site_occupancy
_atom_site_symmetry_multiplicity
_atom_site_calc_flag
_atom_site_refinement_flags
C1 C 0.2358(3) 0.2088(2) 1.2100(2) 0.0159(7) Uani 1 1 d .
C2 C 0.2885(3) 0.0724(2) 1.2376(2) 0.0126(6) Uani 1 1 d .
C3 C 0.3933(3) 0.1274(2) 1.2530(2) 0.0124(6) Uani 1 1 d .
C4 C 0.3667(3) 0.0352(2) 1.1344(2) 0.0138(7) Uani 1 1 d .
C5 C 0.4050(3) 0.2843(2) 1.2374(2) 0.0150(6) Uani 1 1 d .
H5A H 0.3600 0.3288 1.2445 0.018 Uiso 1 1 calc R
H5B H 0.4718 0.2815 1.2934 0.018 Uiso 1 1 calc R
C6 C 0.5336(2) 0.11798(19) 1.1799(2) 0.0121(6) Uani 1 1 d .
H6A H 0.5904 0.1290 1.2406 0.015 Uiso 1 1 calc R
H6B H 0.5592 0.0725 1.1540 0.015 Uiso 1 1 calc R
C7 C 0.3809(2) 0.36050(19) 1.1002(2) 0.0122(6) Uani 1 1 d .
C8 C 0.5342(2) 0.2737(2) 1.1549(2) 0.0118(6) Uani 1 1 d .
C9 C 0.5335(2) 0.32161(18) 1.06952(19) 0.0112(6) Uani 1 1 d U
C10 C 0.5175(2) 0.1814(2) 1.0366(2) 0.0143(6) Uani 1 1 d .
C11 C 0.4107(3) 0.44052(19) 0.9822(2) 0.0137(6) Uani 1 1 d .
H11A H 0.4798 0.4649 0.9866 0.016 Uiso 1 1 calc R
H11B H 0.3719 0.4813 1.0027 0.016 Uiso 1 1 calc R
C12 C 0.5217(3) 0.2687(2) 0.9150(2) 0.0166(7) Uani 1 1 d .
H12A H 0.5780 0.3085 0.9182 0.020 Uiso 1 1 calc R
H12B H 0.5398 0.2172 0.8935 0.020 Uiso 1 1 calc R
C13 C 0.2418(2) 0.4496(2) 0.8400(2) 0.0121(6) Uani 1 1 d .
C14 C 0.3920(3) 0.3817(2) 0.8295(2) 0.0112(6) Uani 1 1 d .
H14 H 0.4551 0.4126 0.8279 0.013 Uiso 1 1 calc R
C15 C 0.2933(2) 0.3806(2) 0.7354(2) 0.0112(7) Uani 1 1 d .
H15 H 0.3117 0.4076 0.6881 0.013 Uiso 1 1 calc R
C16 C 0.3511(3) 0.2463(2) 0.7802(2) 0.0164(7) Uani 1 1 d .
C17 C 0.1051(3) 0.4462(2) 0.6793(2) 0.0145(6) Uani 1 1 d .
H17A H 0.0735 0.4916 0.7003 0.017 Uiso 1 1 calc R
H17B H 0.1189 0.4655 0.6270 0.017 Uiso 1 1 calc R
C18 C 0.2058(2) 0.2619(2) 0.6264(2) 0.0159(7) Uani 1 1 d .
H18A H 0.2135 0.2973 0.5801 0.019 Uiso 1 1 calc R
H18B H 0.2340 0.2080 0.6208 0.019 Uiso 1 1 calc R
C19 C -0.0470(2) 0.3706(2) 0.6871(2) 0.0137(6) Uani 1 1 d .
C20 C 0.0134(2) 0.3229(2) 0.5775(2) 0.0146(7) Uani 1 1 d .
C21 C -0.0986(2) 0.2788(2) 0.5647(2) 0.0125(6) Uani 1 1 d .
C22 C 0.0413(2) 0.1819(2) 0.6004(2) 0.0144(7) Uani 1 1 d .
C23 C -0.2142(2) 0.29390(19) 0.6612(2) 0.0130(6) Uani 1 1 d .
H23A H -0.2237 0.3391 0.6973 0.016 Uiso 1 1 calc R
H23B H -0.2784 0.2929 0.6032 0.016 Uiso 1 1 calc R
C24 C -0.1439(2) 0.1263(2) 0.5577(2) 0.0142(6) Uani 1 1 d .
H24A H -0.1137 0.0788 0.5388 0.017 Uiso 1 1 calc R
H24B H -0.2131 0.1404 0.5074 0.017 Uiso 1 1 calc R
C25 C -0.1986(3) 0.2192(2) 0.7976(2) 0.0151(6) Uani 1 1 d .
C26 C -0.2488(3) 0.1405(2) 0.6635(2) 0.0136(6) Uani 1 1 d .
C27 C -0.2451(2) 0.0838(2) 0.7451(2) 0.0130(6) Uani 1 1 d .
C28 C -0.1095(3) 0.0428(2) 0.6938(2) 0.0140(6) Uani 1 1 d .
C29 C -0.2275(3) 0.1272(2) 0.9061(2) 0.0184(7) Uani 1 1 d .
H29A H -0.2841 0.0864 0.8984 0.022 Uiso 1 1 calc R
H29B H -0.2489 0.1774 0.9276 0.022 Uiso 1 1 calc R
C30 C -0.1089(3) -0.0323(2) 0.8252(2) 0.0150(7) Uani 1 1 d .
H30A H -0.1717 -0.0620 0.8271 0.018 Uiso 1 1 calc R
H30B H -0.0663 -0.0703 0.8053 0.018 Uiso 1 1 calc R
C31 C -0.0648(3) 0.1428(2) 1.0503(2) 0.0153(7) Uani 1 1 d .
C32 C -0.0887(3) 0.0157(2) 0.9800(2) 0.0155(7) Uani 1 1 d .
H32 H -0.1465 -0.0235 0.9770 0.019 Uiso 1 1 calc R
C33 C 0.0113(3) 0.0132(2) 1.0741(2) 0.0141(6) Uani 1 1 d .
H33 H -0.0017 -0.0250 1.1166 0.017 Uiso 1 1 calc R
C34 C 0.0668(3) -0.0286(2) 0.9594(2) 0.0127(7) Uani 1 1 d .
C35 C 0.0875(2) 0.1163(2) 1.1995(2) 0.0152(7) Uani 1 1 d .
H35A H 0.0851 0.0711 1.2385 0.018 Uiso 1 1 calc R
H35B H 0.0563 0.1643 1.2167 0.018 Uiso 1 1 calc R
C36 C 0.2040(3) -0.0414(2) 1.1187(2) 0.0144(6) Uani 1 1 d .
H36A H 0.1917 -0.0696 1.1677 0.017 Uiso 1 1 calc R
H36B H 0.2370 -0.0805 1.0909 0.017 Uiso 1 1 calc R
C37 C 0.2977(3) 0.0184(2) 1.3179(2) 0.0213(8) Uani 1 1 d .
H37A H 0.3033 0.0523 1.3691 0.032 Uiso 1 1 calc R
H37B H 0.3624 -0.0156 1.3350 0.032 Uiso 1 1 calc R
H37C H 0.2332 -0.0158 1.3007 0.032 Uiso 1 1 calc R
C38 C 0.4810(3) 0.1266(2) 1.3499(2) 0.0188(7) Uani 1 1 d .
H38A H 0.5110 0.0722 1.3650 0.028 Uiso 1 1 calc R
H38B H 0.4487 0.1428 1.3919 0.028 Uiso 1 1 calc R
H38C H 0.5389 0.1643 1.3544 0.028 Uiso 1 1 calc R
C39 C 0.6334(3) 0.2875(2) 1.2436(2) 0.0214(7) Uani 1 1 d .
H39A H 0.6367 0.3444 1.2608 0.032 Uiso 1 1 calc R
H39B H 0.6995 0.2730 1.2356 0.032 Uiso 1 1 calc R
H39C H 0.6271 0.2540 1.2911 0.032 Uiso 1 1 calc R
C40 C 0.6379(3) 0.3718(3) 1.0884(3) 0.0262(8) Uani 1 1 d U
H40A H 0.6430 0.4151 1.1311 0.039 Uiso 1 1 calc R
H40B H 0.6349 0.3953 1.0319 0.039 Uiso 1 1 calc R
H40C H 0.7016 0.3368 1.1140 0.039 Uiso 1 1 calc R
C41 C 0.0150(3) 0.3629(2) 0.4929(2) 0.0235(8) Uani 1 1 d .
H41A H -0.0376 0.4072 0.4743 0.035 Uiso 1 1 calc R
H41B H -0.0042 0.3231 0.4443 0.035 Uiso 1 1 calc R
H41C H 0.0877 0.3841 0.5058 0.035 Uiso 1 1 calc R
C42 C -0.1930(3) 0.2995(2) 0.4737(2) 0.0221(7) Uani 1 1 d .
H42A H -0.2090 0.3573 0.4717 0.033 Uiso 1 1 calc R
H42B H -0.2576 0.2687 0.4680 0.033 Uiso 1 1 calc R
H42C H -0.1722 0.2856 0.4241 0.033 Uiso 1 1 calc R
C43 C -0.3603(3) 0.1469(2) 0.5859(2) 0.0183(7) Uani 1 1 d .
H43A H -0.3819 0.0941 0.5574 0.027 Uiso 1 1 calc R
H43B H -0.3571 0.1857 0.5414 0.027 Uiso 1 1 calc R
H43C H -0.4134 0.1651 0.6092 0.027 Uiso 1 1 calc R
C44 C -0.3480(3) 0.0325(2) 0.7268(2) 0.0213(8) Uani 1 1 d .
H44A H -0.4093 0.0681 0.7185 0.032 Uiso 1 1 calc R
H44B H -0.3354 -0.0033 0.7782 0.032 Uiso 1 1 calc R
H44C H -0.3642 0.0002 0.6723 0.032 Uiso 1 1 calc R
N1 N 0.2017(2) 0.13313(18) 1.21639(18) 0.0148(6) Uani 1 1 d .
N2 N 0.3450(2) 0.20828(17) 1.22718(18) 0.0134(5) Uani 1 1 d .
N3 N 0.2793(2) 0.02458(17) 1.15712(17) 0.0127(5) Uani 1 1 d .
N4 N 0.4350(2) 0.09297(18) 1.18997(17) 0.0120(5) Uani 1 1 d .
N5 N 0.4351(2) 0.30380(18) 1.16282(19) 0.0164(6) Uani 1 1 d .
N6 N 0.4350(2) 0.37152(18) 1.04221(18) 0.0143(5) Uani 1 1 d .
N7 N 0.5225(2) 0.18877(17) 1.12376(18) 0.0133(5) Uani 1 1 d .
N8 N 0.5250(2) 0.25676(17) 1.00498(18) 0.0140(6) Uani 1 1 d .
N9 N 0.3444(2) 0.42109(18) 0.88665(17) 0.0140(6) Uani 1 1 d .
N10 N 0.2089(2) 0.42406(18) 0.75159(18) 0.0148(6) Uani 1 1 d .
N11 N 0.4175(2) 0.29663(18) 0.85004(18) 0.0136(6) Uani 1 1 d .
N12 N 0.2715(2) 0.29480(18) 0.71629(18) 0.0116(6) Uani 1 1 d .
N13 N 0.0266(2) 0.38182(17) 0.64986(17) 0.0133(5) Uani 1 1 d .
N14 N -0.1174(2) 0.30933(17) 0.64306(17) 0.0144(6) Uani 1 1 d .
N15 N 0.0909(2) 0.25498(17) 0.60938(18) 0.0134(5) Uani 1 1 d .
N16 N -0.0689(2) 0.19337(17) 0.57228(19) 0.0141(5) Uani 1 1 d .
N17 N -0.2107(2) 0.21895(17) 0.70889(17) 0.0149(6) Uani 1 1 d .
N18 N -0.2248(2) 0.14290(18) 0.81848(17) 0.0147(6) Uani 1 1 d .
N19 N -0.1672(2) 0.10331(18) 0.63602(17) 0.0133(5) Uani 1 1 d .
N20 N -0.1488(2) 0.03374(18) 0.75898(18) 0.0152(6) Uani 1 1 d .
N21 N -0.1252(2) 0.09895(19) 0.97521(17) 0.0153(5) Uani 1 1 d .
N22 N 0.0209(2) 0.09599(19) 1.10633(18) 0.0162(6) Uani 1 1 d .
N23 N -0.0415(2) -0.00386(17) 0.91567(17) 0.0122(5) Uani 1 1 d .
N24 N 0.0988(2) -0.01472(18) 1.05027(17) 0.0127(5) Uani 1 1 d .
O1 O 0.1797(2) 0.27095(16) 1.19448(17) 0.0219(5) Uani 1 1 d .
O2 O 0.29991(19) 0.39795(16) 1.09516(16) 0.0195(5) Uani 1 1 d .
O3 O 0.18876(19) 0.49219(15) 0.87057(15) 0.0174(5) Uani 1 1 d .
O4 O -0.0480(2) 0.40751(16) 0.75352(16) 0.0216(5) Uani 1 1 d .
O5 O -0.1707(2) 0.27622(16) 0.84991(16) 0.0217(5) Uani 1 1 d .
O6 O -0.0835(2) 0.21351(17) 1.06790(17) 0.0220(6) Uani 1 1 d .
O7 O 0.38365(18) -0.00286(15) 1.07553(15) 0.0172(5) Uani 1 1 d .
O8 O 0.5100(2) 0.11762(15) 0.99617(16) 0.0241(6) Uani 1 1 d .
O9 O 0.3613(2) 0.17409(15) 0.77686(18) 0.0231(5) Uani 1 1 d .
O10 O 0.08787(18) 0.11480(15) 0.61351(16) 0.0201(5) Uani 1 1 d .
O11 O -0.0365(2) 0.00304(16) 0.68699(17) 0.0235(6) Uani 1 1 d .
O12 O 0.12413(19) -0.05710(16) 0.92329(15) 0.0185(5) Uani 1 1 d .
Cd1 Cd 0.429798(17) 0.335763(15) 0.539718(15) 0.01818(6) Uani 1 1 d .
Cl1 Cl 0.53919(6) 0.33052(9) 0.70285(5) 0.0310(2) Uani 1 1 d .
Cl2 Cl 0.54681(7) 0.36680(6) 0.45773(6) 0.02482(19) Uani 1 1 d .
Cl3 Cl 0.28478(8) 0.43899(6) 0.49833(8) 0.0351(2) Uani 1 1 d .
Cl4 Cl 0.33316(8) 0.20621(6) 0.47738(7) 0.0332(2) Uani 1 1 d .

loop_
_atom_site_aniso_label
_atom_site_aniso_U_11
_atom_site_aniso_U_22
_atom_site_aniso_U_33
_atom_site_aniso_U_23
_atom_site_aniso_U_13
_atom_site_aniso_U_12
C1 0.0192(15) 0.0171(18) 0.0130(15) 0.0003(13) 0.0082(13) 0.0004(14)
C2 0.0182(15) 0.0083(15) 0.0120(15) -0.0003(12) 0.0070(13) -0.0010(12)
C3 0.0182(15) 0.0122(16) 0.0092(14) -0.0030(12) 0.0082(12) -0.0012(13)
C4 0.0147(15) 0.0152(17) 0.0114(15) 0.0048(13) 0.0049(12) 0.0038(13)
C5 0.0189(15) 0.0114(16) 0.0173(16) -0.0008(13) 0.0099(13) 0.0027(13)
C6 0.0097(13) 0.0083(16) 0.0157(14) -0.0008(12) 0.0023(11) 0.0030(11)
C7 0.0110(13) 0.0094(15) 0.0140(14) -0.0039(11) 0.0027(11) -0.0028(11)
C8 0.0094(13) 0.0095(15) 0.0186(16) -0.0006(12) 0.0080(12) -0.0010(12)
C9 0.0138(12) 0.0066(17) 0.0114(13) 0.0017(11) 0.0033(10) 0.0039(11)
C10 0.0116(14) 0.0148(17) 0.0135(15) 0.0016(13) 0.0020(12) 0.0027(12)
C11 0.0201(15) 0.0046(15) 0.0105(14) -0.0016(12) 0.0000(12) 0.0002(12)
C12 0.0157(15) 0.0217(19) 0.0124(15) 0.0037(13) 0.0054(12) 0.0085(13)
C13 0.0131(14) 0.0062(15) 0.0157(15) 0.0026(12) 0.0042(12) -0.0025(12)
C14 0.0118(14) 0.0131(17) 0.0088(15) -0.0025(12) 0.0042(12) -0.0012(12)
C15 0.0084(13) 0.0132(17) 0.0088(14) -0.0031(12) 0.0001(12) -0.0050(12)
C16 0.0183(15) 0.0188(19) 0.0166(16) -0.0023(14) 0.0116(13) -0.0029(14)
C17 0.0171(15) 0.0077(15) 0.0182(16) 0.0001(13) 0.0064(13) 0.0012(12)
C18 0.0128(15) 0.0218(19) 0.0142(15) -0.0073(13) 0.0065(12) -0.0012(13)
C19 0.0140(14) 0.0130(15) 0.0106(14) -0.0020(12) 0.0013(12) 0.0002(12)
C20 0.0124(12) 0.017(2) 0.0131(13) -0.0002(13) 0.0041(11) 0.0031(13)
C21 0.0139(14) 0.0128(16) 0.0101(14) -0.0007(12) 0.0041(12) 0.0008(12)
C22 0.0119(14) 0.0206(18) 0.0101(14) -0.0010(13) 0.0037(12) 0.0006(13)
C23 0.0164(15) 0.0063(15) 0.0177(15) -0.0006(12) 0.0083(12) 0.0015(12)
C24 0.0099(13) 0.0156(17) 0.0137(15) -0.0086(12) 0.0012(12) 0.0009(12)
C25 0.0134(14) 0.0139(17) 0.0169(15) -0.0001(13) 0.0049(12) 0.0024(13)
C26 0.0174(15) 0.0117(16) 0.0099(14) -0.0015(12) 0.0037(12) -0.0007(13)
C27 0.0108(14) 0.0124(17) 0.0124(15) 0.0009(12) 0.0010(12) 0.0005(12)
C28 0.0116(14) 0.0131(17) 0.0139(15) -0.0008(13) 0.0014(12) -0.0014(12)
C29 0.0188(15) 0.025(2) 0.0125(15) -0.0005(14) 0.0077(13) 0.0091(14)
C30 0.0207(16) 0.0116(16) 0.0116(15) -0.0002(12) 0.0053(12) 0.0012(13)
C31 0.0200(16) 0.0145(18) 0.0163(16) 0.0002(13) 0.0124(13) -0.0013(13)
C32 0.0166(15) 0.0174(18) 0.0125(15) 0.0024(13) 0.0058(12) -0.0002(13)
C33 0.0185(15) 0.0119(17) 0.0111(15) 0.0009(12) 0.0052(12) -0.0015(13)
C34 0.0165(15) 0.0112(18) 0.0085(15) 0.0004(12) 0.0030(12) -0.0019(12)
C35 0.0143(14) 0.0173(18) 0.0135(15) -0.0072(13) 0.0052(12) -0.0030(13)
C36 0.0157(15) 0.0111(16) 0.0151(15) -0.0007(13) 0.0049(12) -0.0011(12)
C37 0.0301(19) 0.0205(19) 0.0152(16) 0.0012(14) 0.0112(14) -0.0068(16)
C38 0.0183(15) 0.026(2) 0.0085(14) 0.0007(13) 0.0018(12) -0.0035(14)
C39 0.0201(16) 0.023(2) 0.0199(17) -0.0012(15) 0.0064(14) -0.0029(15)
C40 0.0251(16) 0.025(2) 0.0281(19) 0.0052(16) 0.0099(15) -0.0055(14)
C41 0.0212(16) 0.031(2) 0.0199(17) 0.0040(14) 0.0097(13) -0.0008(14)
C42 0.0151(15) 0.0249(19) 0.0212(17) -0.0025(15) 0.0020(13) -0.0002(14)
C43 0.0137(14) 0.0229(19) 0.0152(16) 0.0019(14) 0.0025(13) 0.0004(13)
C44 0.0214(17) 0.023(2) 0.0149(16) 0.0066(14) 0.0030(14) -0.0071(15)
N1 0.0128(12) 0.0137(14) 0.0174(14) -0.0028(11) 0.0055(11) -0.0013(11)
N2 0.0181(13) 0.0095(13) 0.0140(12) -0.0009(11) 0.0078(10) 0.0010(11)
N3 0.0161(13) 0.0096(14) 0.0117(13) -0.0038(10) 0.0050(11) -0.0022(11)
N4 0.0146(12) 0.0127(14) 0.0105(12) -0.0018(11) 0.0070(10) -0.0002(11)
N5 0.0182(13) 0.0143(14) 0.0180(14) -0.0008(11) 0.0087(11) -0.0007(11)
N6 0.0160(12) 0.0105(13) 0.0147(13) -0.0013(11) 0.0045(10) 0.0005(11)
N7 0.0161(12) 0.0095(14) 0.0154(13) -0.0009(10) 0.0077(11) -0.0018(11)
N8 0.0197(13) 0.0088(14) 0.0141(13) -0.0019(11) 0.0072(11) -0.0002(11)
N9 0.0164(13) 0.0146(15) 0.0100(12) -0.0028(11) 0.0044(10) 0.0012(11)
N10 0.0151(12) 0.0138(14) 0.0141(13) 0.0012(11) 0.0045(10) 0.0057(11)
N11 0.0122(13) 0.0146(15) 0.0117(13) -0.0001(11) 0.0025(11) 0.0019(11)
N12 0.0083(12) 0.0111(14) 0.0124(13) -0.0017(11) 0.0009(10) -0.0031(10)
N13 0.0161(12) 0.0132(15) 0.0092(12) -0.0041(10) 0.0037(10) -0.0012(11)
N14 0.0176(13) 0.0162(15) 0.0117(12) -0.0058(10) 0.0083(10) -0.0004(10)
N15 0.0135(12) 0.0108(14) 0.0158(13) -0.0049(11) 0.0055(10) -0.0013(11)
N16 0.0181(13) 0.0109(14) 0.0168(13) -0.0013(11) 0.0107(11) -0.0011(11)
N17 0.0173(13) 0.0127(15) 0.0125(12) -0.0011(11) 0.0036(10) 0.0000(11)
N18 0.0198(13) 0.0127(14) 0.0103(13) 0.0009(11) 0.0045(11) 0.0038(11)
N19 0.0137(12) 0.0128(13) 0.0145(12) 0.0001(12) 0.0067(10) -0.0022(11)
N20 0.0171(13) 0.0147(15) 0.0131(13) 0.0032(11) 0.0053(11) 0.0044(11)
N21 0.0205(13) 0.0155(14) 0.0118(12) 0.0052(12) 0.0085(11) 0.0064(12)
N22 0.0184(13) 0.0156(15) 0.0164(13) -0.0068(12) 0.0089(11) -0.0055(12)
N23 0.0119(12) 0.0150(14) 0.0075(12) -0.0008(10) 0.0017(10) 0.0008(11)
N24 0.0125(12) 0.0170(15) 0.0064(12) -0.0006(10) 0.0015(10) 0.0011(11)
O1 0.0231(12) 0.0178(14) 0.0308(14) -0.0020(11) 0.0169(11) 0.0043(10)
O2 0.0175(11) 0.0200(13) 0.0197(12) 0.0002(10) 0.0060(10) 0.0073(10)
O3 0.0194(11) 0.0158(13) 0.0171(11) -0.0026(10) 0.0076(9) -0.0003(10)
O4 0.0258(13) 0.0232(14) 0.0201(12) -0.0090(11) 0.0136(10) -0.0073(11)
O5 0.0335(14) 0.0161(13) 0.0130(11) -0.0032(10) 0.0068(10) 0.0001(11)
O6 0.0287(14) 0.0202(14) 0.0209(13) -0.0006(11) 0.0140(11) 0.0006(11)
O7 0.0156(11) 0.0190(13) 0.0182(11) -0.0090(10) 0.0079(9) -0.0006(10)
O8 0.0412(15) 0.0124(13) 0.0166(11) -0.0027(10) 0.0094(11) 0.0050(11)
O9 0.0235(12) 0.0117(13) 0.0298(14) -0.0047(11) 0.0059(11) 0.0028(10)
O10 0.0148(11) 0.0146(13) 0.0287(13) 0.0002(10) 0.0062(10) 0.0031(10)
O11 0.0251(13) 0.0219(14) 0.0278(14) 0.0050(11) 0.0152(11) 0.0095(11)
O12 0.0168(11) 0.0255(14) 0.0144(11) -0.0069(10) 0.0077(9) -0.0021(10)
Cd1 0.01648(10) 0.02009(12) 0.01873(11) 0.00298(12) 0.00785(8) 0.00291(11)
Cl1 0.0247(4) 0.0533(6) 0.0172(3) 0.0045(5) 0.0109(3) 0.0070(5)
Cl2 0.0222(4) 0.0361(5) 0.0190(4) 0.0022(4) 0.0112(3) 0.0002(4)
Cl3 0.0277(5) 0.0287(5) 0.0551(6) 0.0225(5) 0.0230(5) 0.0127(4)
Cl4 0.0328(5) 0.0292(5) 0.0439(6) -0.0112(4) 0.0221(4) -0.0071(4)

loop_
_atom_type_symbol
_atom_type_description
_atom_type_scat_dispersion_real
_atom_type_scat_dispersion_imag
_atom_type_scat_source
C C 0.0033 0.0016 'International Tables Vol C Tables 4.2.6.8 and 6.1.1.4'
H H 0.0000 0.0000 'International Tables Vol C Tables 4.2.6.8 and 6.1.1.4'
N N 0.0061 0.0033 'International Tables Vol C Tables 4.2.6.8 and 6.1.1.4'
O O 0.0106 0.0060 'International Tables Vol C Tables 4.2.6.8 and 6.1.1.4'
Cd Cd -0.8075 1.2024 'International Tables Vol C Tables 4.2.6.8 and 6.1.1.4'
Cl Cl 0.1484 0.1585 'International Tables Vol C Tables 4.2.6.8 and 6.1.1.4'

loop_
_geom_angle_atom_site_label_1
_geom_angle_atom_site_label_2
_geom_angle_atom_site_label_3
_geom_angle
O1 C1 N1 125.9(3)
O1 C1 N2 123.9(3)
N1 C1 N2 110.1(3)
N1 C2 N3 112.3(3)
N1 C2 C37 112.4(3)
N3 C2 C37 112.3(3)
N1 C2 C3 102.2(2)
N3 C2 C3 101.5(2)
C37 C2 C3 115.3(3)
N4 C3 N2 113.9(3)
N4 C3 C38 110.9(3)
N2 C3 C38 111.6(3)
N4 C3 C2 103.1(2)
N2 C3 C2 102.3(2)
C38 C3 C2 114.8(3)
O7 C4 N3 125.4(3)
O7 C4 N4 125.2(3)
N3 C4 N4 109.4(3)
N5 C5 N2 114.8(3)
N5 C5 H5A 108.6
N2 C5 H5A 108.6
N5 C5 H5B 108.6
N2 C5 H5B 108.6
H5A C5 H5B 107.5
N7 C6 N4 115.3(2)
N7 C6 H6A 108.4
N4 C6 H6A 108.4
N7 C6 H6B 108.4
N4 C6 H6B 108.4
H6A C6 H6B 107.5
O2 C7 N5 126.6(3)
O2 C7 N6 124.7(3)
N5 C7 N6 108.6(3)
N5 C8 N7 111.9(2)
N5 C8 C39 110.2(3)
N7 C8 C39 113.2(3)
N5 C8 C9 102.4(2)
N7 C8 C9 102.5(2)
C39 C8 C9 116.0(3)
N8 C9 N6 113.1(2)
N8 C9 C40 109.8(3)
N6 C9 C40 113.0(3)
N8 C9 C8 102.9(2)
N6 C9 C8 103.5(2)
C40 C9 C8 114.0(2)
O8 C10 N8 126.1(3)
O8 C10 N7 125.2(3)
N8 C10 N7 108.6(3)
N6 C11 N9 114.1(3)
N6 C11 H11A 108.7
N9 C11 H11A 108.7
N6 C11 H11B 108.7
N9 C11 H11B 108.7
H11A C11 H11B 107.6
N11 C12 N8 113.8(3)
N11 C12 H12A 108.8
N8 C12 H12A 108.8
N11 C12 H12B 108.8
N8 C12 H12B 108.8
H12A C12 H12B 107.7
O3 C13 N9 126.3(3)
O3 C13 N10 126.3(3)
N9 C13 N10 107.4(3)
N11 C14 N9 114.1(3)
N11 C14 C15 103.9(3)
N9 C14 C15 101.8(2)
N11 C14 H14 112.1
N9 C14 H14 112.1
C15 C14 H14 112.1
N10 C15 N12 114.6(3)
N10 C15 C14 103.7(3)
N12 C15 C14 103.7(3)
N10 C15 H15 111.4
N12 C15 H15 111.4
C14 C15 H15 111.4
O9 C16 N11 125.4(3)
O9 C16 N12 126.9(3)
N11 C16 N12 107.7(3)
N13 C17 N10 114.5(3)
N13 C17 H17A 108.6
N10 C17 H17A 108.6
N13 C17 H17B 108.6
N10 C17 H17B 108.6
H17A C17 H17B 107.6
N15 C18 N12 112.8(3)
N15 C18 H18A 109.0
N12 C18 H18A 109.0
N15 C18 H18B 109.0
N12 C18 H18B 109.0
H18A C18 H18B 107.8
O4 C19 N13 125.3(3)
O4 C19 N14 124.6(3)
N13 C19 N14 110.1(3)
N13 C20 N15 112.4(2)
N13 C20 C41 112.5(3)
N15 C20 C41 112.5(3)
N13 C20 C21 102.2(2)
N15 C20 C21 101.0(3)
C41 C20 C21 115.4(2)
N16 C21 N14 113.2(3)
N16 C21 C42 112.7(3)
N14 C21 C42 112.5(3)
N16 C21 C20 102.7(2)
N14 C21 C20 101.9(2)
C42 C21 C20 113.0(3)
O10 C22 N15 125.6(3)
O10 C22 N16 125.3(3)
N15 C22 N16 109.2(3)
N17 C23 N14 114.4(3)
N17 C23 H23A 108.7
N14 C23 H23A 108.7
N17 C23 H23B 108.7
N14 C23 H23B 108.7
H23A C23 H23B 107.6
N16 C24 N19 115.5(3)
N16 C24 H24A 108.4
N19 C24 H24A 108.4
N16 C24 H24B 108.4
N19 C24 H24B 108.4
H24A C24 H24B 107.5
O5 C25 N17 126.7(3)
O5 C25 N18 124.9(3)
N17 C25 N18 108.4(3)
N19 C26 N17 111.5(3)
N19 C26 C43 112.7(3)
N17 C26 C43 112.2(3)
N19 C26 C27 102.8(3)
N17 C26 C27 102.4(2)
C43 C26 C27 114.5(3)
N20 C27 N18 112.5(2)
N20 C27 C44 112.4(3)
N18 C27 C44 112.4(3)
N20 C27 C26 101.0(3)
N18 C27 C26 102.0(3)
C44 C27 C26 115.7(2)
O11 C28 N20 125.6(3)
O11 C28 N19 125.9(3)
N20 C28 N19 108.5(3)
N18 C29 N21 114.9(3)
N18 C29 H29A 108.5
N21 C29 H29A 108.5
N18 C29 H29B 108.5
N21 C29 H29B 108.5
H29A C29 H29B 107.5
N23 C30 N20 112.9(3)
N23 C30 H30A 109.0
N20 C30 H30A 109.0
N23 C30 H30B 109.0
N20 C30 H30B 109.0
H30A C30 H30B 107.8
O6 C31 N21 126.5(3)
O6 C31 N22 124.4(3)
N21 C31 N22 109.1(3)
N23 C32 N21 114.0(3)
N23 C32 C33 103.7(2)
N21 C32 C33 102.4(3)
N23 C32 H32 112.0
N21 C32 H32 112.0
C33 C32 H32 112.0
N24 C33 N22 115.5(3)
N24 C33 C32 102.7(2)
N22 C33 C32 103.9(3)
N24 C33 H33 111.4
N22 C33 H33 111.4
C32 C33 H33 111.4
O12 C34 N24 125.7(3)
O12 C34 N23 126.4(3)
N24 C34 N23 107.9(3)
N22 C35 N1 113.6(3)
N22 C35 H35A 108.8
N1 C35 H35A 108.8
N22 C35 H35B 108.8
N1 C35 H35B 108.8
H35A C35 H35B 107.7
N3 C36 N24 113.0(3)
N3 C36 H36A 109.0
N24 C36 H36A 109.0
N3 C36 H36B 109.0
N24 C36 H36B 109.0
H36A C36 H36B 107.8
C2 C37 H37A 109.5
C2 C37 H37B 109.5
H37A C37 H37B 109.5
C2 C37 H37C 109.5
H37A C37 H37C 109.5
H37B C37 H37C 109.5
C3 C38 H38A 109.5
C3 C38 H38B 109.5
H38A C38 H38B 109.5
C3 C38 H38C 109.5
H38A C38 H38C 109.5
H38B C38 H38C 109.5
C8 C39 H39A 109.5
C8 C39 H39B 109.5
H39A C39 H39B 109.5
C8 C39 H39C 109.5
H39A C39 H39C 109.5
H39B C39 H39C 109.5
C9 C40 H40A 109.5
C9 C40 H40B 109.5
H40A C40 H40B 109.5
C9 C40 H40C 109.5
H40A C40 H40C 109.5
H40B C40 H40C 109.5
C20 C41 H41A 109.5
C20 C41 H41B 109.5
H41A C41 H41B 109.5
C20 C41 H41C 109.5
H41A C41 H41C 109.5
H41B C41 H41C 109.5
C21 C42 H42A 109.5
C21 C42 H42B 109.5
H42A C42 H42B 109.5
C21 C42 H42C 109.5
H42A C42 H42C 109.5
H42B C42 H42C 109.5
C26 C43 H43A 109.5
C26 C43 H43B 109.5
H43A C43 H43B 109.5
C26 C43 H43C 109.5
H43A C43 H43C 109.5
H43B C43 H43C 109.5
C27 C44 H44A 109.5
C27 C44 H44B 109.5
H44A C44 H44B 109.5
C27 C44 H44C 109.5
H44A C44 H44C 109.5
H44B C44 H44C 109.5
C1 N1 C2 112.9(3)
C1 N1 C35 121.4(3)
C2 N1 C35 125.7(3)
C1 N2 C5 120.5(3)
C1 N2 C3 112.0(3)
C5 N2 C3 126.1(3)
C4 N3 C36 120.4(3)
C4 N3 C2 112.6(3)
C36 N3 C2 125.2(3)
C4 N4 C6 121.4(3)
C4 N4 C3 112.6(3)
C6 N4 C3 125.9(3)
C7 N5 C5 121.8(3)
C7 N5 C8 113.7(3)
C5 N5 C8 123.9(3)
C7 N6 C11 120.7(3)
C7 N6 C9 111.7(2)
C11 N6 C9 125.3(3)
C10 N7 C6 121.0(3)
C10 N7 C8 112.5(3)
C6 N7 C8 125.7(3)
C10 N8 C12 121.5(3)
C10 N8 C9 113.4(3)
C12 N8 C9 125.1(3)
C13 N9 C14 113.8(3)
C13 N9 C11 123.8(3)
C14 N9 C11 121.4(3)
C13 N10 C15 112.9(3)
C13 N10 C17 123.8(3)
C15 N10 C17 122.9(3)
C16 N11 C12 120.9(3)
C16 N11 C14 112.2(3)
C12 N11 C14 123.0(3)
C16 N12 C15 111.9(3)
C16 N12 C18 119.6(3)
C15 N12 C18 124.1(3)
C19 N13 C17 121.4(3)
C19 N13 C20 112.4(3)
C17 N13 C20 126.2(3)
C19 N14 C23 120.4(3)
C19 N14 C21 112.2(3)
C23 N14 C21 125.6(3)
C22 N15 C18 121.7(3)
C22 N15 C20 113.2(3)
C18 N15 C20 123.3(3)
C22 N16 C24 122.1(3)
C22 N16 C21 112.5(3)
C24 N16 C21 125.3(3)
C25 N17 C23 121.0(3)
C25 N17 C26 113.1(3)
C23 N17 C26 123.8(3)
C25 N18 C29 120.4(3)
C25 N18 C27 113.0(3)
C29 N18 C27 126.5(3)
C28 N19 C24 121.0(3)
C28 N19 C26 112.6(3)
C24 N19 C26 126.3(3)
C28 N20 C30 120.2(3)
C28 N20 C27 114.1(3)
C30 N20 C27 124.7(3)
C31 N21 C32 112.9(3)
C31 N21 C29 123.5(3)
C32 N21 C29 122.6(3)
C31 N22 C35 123.8(3)
C31 N22 C33 111.3(3)
C35 N22 C33 121.3(3)
C34 N23 C32 111.5(2)
C34 N23 C30 121.0(3)
C32 N23 C30 121.1(3)
C34 N24 C33 113.4(2)
C34 N24 C36 123.3(3)
C33 N24 C36 122.2(2)
Cl1 Cd1 Cl3 112.53(4)
Cl1 Cd1 Cl2 110.28(3)
Cl3 Cd1 Cl2 108.10(3)
Cl1 Cd1 Cl4 113.18(4)
Cl3 Cd1 Cl4 104.97(4)
Cl2 Cd1 Cl4 107.45(3)

loop_
_geom_bond_atom_site_label_1
_geom_bond_atom_site_label_2
_geom_bond_distance
C1 O1 1.230(4)
C1 N1 1.342(4)
C1 N2 1.368(4)
C2 N1 1.461(4)
C2 N3 1.473(4)
C2 C37 1.529(5)
C2 C3 1.596(4)
C3 N4 1.450(4)
C3 N2 1.462(4)
C3 C38 1.525(4)
C4 O7 1.227(4)
C4 N3 1.363(4)
C4 N4 1.368(4)
C5 N5 1.441(4)
C5 N2 1.456(4)
C5 H5A 0.9800
C5 H5B 0.9800
C6 N7 1.442(4)
C6 N4 1.446(4)
C6 H6A 0.9800
C6 H6B 0.9800
C7 O2 1.216(4)
C7 N5 1.348(4)
C7 N6 1.398(4)
C8 N5 1.462(4)
C8 N7 1.469(4)
C8 C39 1.522(4)
C8 C9 1.576(4)
C9 N8 1.458(4)
C9 N6 1.458(4)
C9 C40 1.539(5)
C10 O8 1.216(4)
C10 N8 1.356(4)
C10 N7 1.377(4)
C11 N6 1.437(4)
C11 N9 1.465(4)
C11 H11A 0.9800
C11 H11B 0.9800
C12 N11 1.437(4)
C12 N8 1.439(4)
C12 H12A 0.9800
C12 H12B 0.9800
C13 O3 1.227(4)
C13 N9 1.353(4)
C13 N10 1.371(4)
C14 N11 1.445(4)
C14 N9 1.458(4)
C14 C15 1.555(4)
C14 H14 0.9900
C15 N10 1.441(4)
C15 N12 1.446(4)
C15 H15 0.9900
C16 O9 1.197(4)
C16 N11 1.388(4)
C16 N12 1.393(4)
C17 N13 1.428(4)
C17 N10 1.452(4)
C17 H17A 0.9800
C17 H17B 0.9800
C18 N15 1.448(4)
C18 N12 1.458(4)
C18 H18A 0.9800
C18 H18B 0.9800
C19 O4 1.231(4)
C19 N13 1.349(4)
C19 N14 1.364(4)
C20 N13 1.466(4)
C20 N15 1.467(4)
C20 C41 1.515(4)
C20 C21 1.596(4)
C21 N16 1.450(4)
C21 N14 1.465(4)
C21 C42 1.535(4)
C22 O10 1.241(4)
C22 N15 1.350(4)
C22 N16 1.365(4)
C23 N17 1.440(4)
C23 N14 1.453(4)
C23 H23A 0.9800
C23 H23B 0.9800
C24 N16 1.442(4)
C24 N19 1.459(4)
C24 H24A 0.9800
C24 H24B 0.9800
C25 O5 1.213(4)
C25 N17 1.366(4)
C25 N18 1.377(4)
C26 N19 1.459(4)
C26 N17 1.468(4)
C26 C43 1.512(4)
C26 C27 1.591(4)
C27 N20 1.464(4)
C27 N18 1.465(4)
C27 C44 1.534(5)
C28 O11 1.212(4)
C28 N20 1.352(4)
C28 N19 1.366(4)
C29 N18 1.442(4)
C29 N21 1.446(4)
C29 H29A 0.9800
C29 H29B 0.9800
C30 N23 1.444(4)
C30 N20 1.461(4)
C30 H30A 0.9800
C30 H30B 0.9800
C31 O6 1.244(4)
C31 N21 1.357(4)
C31 N22 1.371(4)
C32 N23 1.442(4)
C32 N21 1.444(5)
C32 C33 1.564(4)
C32 H32 0.9900
C33 N24 1.439(4)
C33 N22 1.443(4)
C33 H33 0.9900
C34 O12 1.222(4)
C34 N24 1.363(4)
C34 N23 1.389(4)
C35 N22 1.439(4)
C35 N1 1.461(4)
C35 H35A 0.9800
C35 H35B 0.9800
C36 N3 1.438(4)
C36 N24 1.460(4)
C36 H36A 0.9800
C36 H36B 0.9800
C37 H37A 0.9700
C37 H37B 0.9700
C37 H37C 0.9700
C38 H38A 0.9700
C38 H38B 0.9700
C38 H38C 0.9700
C39 H39A 0.9700
C39 H39B 0.9700
C39 H39C 0.9700
C40 H40A 0.9700
C40 H40B 0.9700
C40 H40C 0.9700
C41 H41A 0.9700
C41 H41B 0.9700
C41 H41C 0.9700
C42 H42A 0.9700
C42 H42B 0.9700
C42 H42C 0.9700
C43 H43A 0.9700
C43 H43B 0.9700
C43 H43C 0.9700
C44 H44A 0.9700
C44 H44B 0.9700
C44 H44C 0.9700
Cd1 Cl1 2.4337(8)
Cd1 Cl3 2.4539(10)
Cd1 Cl2 2.4615(9)
Cd1 Cl4 2.4811(10)

loop_
_platon_squeeze_void_nr
_platon_squeeze_void_average_x
_platon_squeeze_void_average_y
_platon_squeeze_void_average_z
_platon_squeeze_void_volume
_platon_squeeze_void_count_electrons
_platon_squeeze_void_content
1 0.000 0.367 0.500 739 253 ' '
